data_1513943
loop_
_publ_author_name
'Gulevskaya, Anna V.'
'Tyaglivy, Alexander S.'
'Pozharskii, Alexander F.'
'Nelina-Nemtseva, Julia I'
'Steglenko, Dmitry V.'

_publ_section_title
;
 Heterocyclization of Enediynes Promoted by Sodium Azide: A Case of
 Ambiguity of X-ray Data and Structure Revision.
;
_journal_issue 6
_journal_name_full 'Organic letters'
_journal_page_first 1582
_journal_page_last 1585
_journal_paper_doi 10.1021/ol500125j
_journal_volume 16
_journal_year 2014
_chemical_formula_moiety 'C20 H17 N3'
_chemical_formula_sum 'C20 H17 N3'
_chemical_formula_weight 299.37
_chemical_name_systematic
; 
 ? 
;
_space_group_IT_number 14
_symmetry_cell_setting monoclinic
_symmetry_space_group_name_Hall '-P 2ybc'
_symmetry_space_group_name_H-M 'P 1 21/c 1'
_atom_sites_solution_hydrogens geom
_atom_sites_solution_primary direct
_atom_sites_solution_secondary difmap
_audit_creation_method SHELXL-97
_cell_angle_alpha 90.00
_cell_angle_beta 108.566(2)
_cell_angle_gamma 90.00
_cell_formula_units_Z 4
_cell_length_a 13.0279(10)
_cell_length_b 11.2610(9)
_cell_length_c 11.0155(9)
_cell_measurement_reflns_used 385
_cell_measurement_temperature 100(2)
_cell_measurement_theta_max 29
_cell_measurement_theta_min 3
_cell_volume 1531.9(2)
_computing_cell_refinement 'Bruker SAINT'
_computing_data_collection 'Bruker APEX II'
_computing_data_reduction 'Bruker SAINT'
_computing_molecular_graphics 'Bruker SHELXTL'
_computing_publication_material 'Bruker SHELXTL'
_computing_structure_refinement 'SHELXL-97 (Sheldrick, 1997)'
_computing_structure_solution 'SHELXS-97 (Sheldrick, 1997)'
_diffrn_ambient_temperature 100(2)
_diffrn_measured_fraction_theta_full 1.000
_diffrn_measured_fraction_theta_max 1.000
_diffrn_measurement_device_type 'Bruker APEX II CCD area detector''
_diffrn_measurement_method 'omega scans'
_diffrn_radiation_monochromator graphite
_diffrn_radiation_source 'fine-focus sealed tube'
_diffrn_radiation_type MoK\a
_diffrn_radiation_wavelength 0.71073
_diffrn_reflns_av_R_equivalents 0.0312
_diffrn_reflns_av_sigmaI/netI 0.0248
_diffrn_reflns_limit_h_max 17
_diffrn_reflns_limit_h_min -17
_diffrn_reflns_limit_k_max 15
_diffrn_reflns_limit_k_min -15
_diffrn_reflns_limit_l_max 15
_diffrn_reflns_limit_l_min -15
_diffrn_reflns_number 17865
_diffrn_reflns_theta_full 29.00
_diffrn_reflns_theta_max 29.00
_diffrn_reflns_theta_min 1.65
_exptl_absorpt_coefficient_mu 0.078
_exptl_absorpt_correction_T_max 0.985
_exptl_absorpt_correction_T_min 0.966
_exptl_absorpt_correction_type multi-scan
_exptl_absorpt_process_details SADABS
_exptl_crystal_colour pale-yellow
_exptl_crystal_density_diffrn 1.298
_exptl_crystal_density_method 'not measured'
_exptl_crystal_description plate
_exptl_crystal_F_000 632
_exptl_crystal_size_max 0.45
_exptl_crystal_size_mid 0.33
_exptl_crystal_size_min 0.20
_refine_diff_density_max 0.231
_refine_diff_density_min -0.244
_refine_diff_density_rms 0.041
_refine_ls_extinction_method none
_refine_ls_goodness_of_fit_ref 1.006
_refine_ls_hydrogen_treatment constr
_refine_ls_matrix_type full
_refine_ls_number_parameters 208
_refine_ls_number_reflns 4082
_refine_ls_number_restraints 0
_refine_ls_restrained_S_all 1.006
_refine_ls_R_factor_all 0.0604
_refine_ls_R_factor_gt 0.0412
_refine_ls_shift/su_max 0.000
_refine_ls_shift/su_mean 0.000
_refine_ls_structure_factor_coef Fsqd
_refine_ls_weighting_details 'calc w=1/[\s^2^(Fo^2^)+(0.0242P)^2^+0.7567P] where P=(Fo^2^+2Fc^2^)/3'
_refine_ls_weighting_scheme calc
_refine_ls_wR_factor_gt 0.0848
_refine_ls_wR_factor_ref 0.0952
_reflns_number_gt 3075
_reflns_number_total 4082
_reflns_threshold_expression I>2\s(I)
_cod_data_source_file ol500125j_si_005.cif
_cod_data_source_block p21c
_cod_depositor_comments
;
The following automatic conversions were performed:

'_symmetry_cell_setting' value 'Monoclinic' changed to 'monoclinic'
according to
/usr/data/users/saulius/crontab/automatic-downloads/current/ACS/lib/dictionaries/cif_core.dic
dictionary named 'cif_core.dic' version 2.4.2 from 2011-04-26.

Automatic conversion script
Id: cif_fix_values 2281 2013-09-26 08:29:07Z andrius 
;
_cod_original_sg_symbol_H-M 'P 21/c'
_cod_database_code 1513943

loop_
_symmetry_equiv_pos_as_xyz
'x, y, z'
'-x, y+1/2, -z+1/2'
'-x, -y, -z'
'x, -y-1/2, z-1/2'

loop_
_atom_site_label
_atom_site_type_symbol
_atom_site_fract_x
_atom_site_fract_y
_atom_site_fract_z
_atom_site_U_iso_or_equiv
_atom_site_adp_type
_atom_site_occupancy
_atom_site_symmetry_multiplicity
_atom_site_calc_flag
_atom_site_refinement_flags
N1 N 0.11769(9) 0.27436(8) 0.27325(10) 0.0259(2) Uani 1 1 d .
N2 N 0.11371(9) 0.15335(9) 0.28069(11) 0.0282(2) Uani 1 1 d .
N3 N 0.18305(9) 0.12411(9) 0.39279(11) 0.0281(2) Uani 1 1 d .
C1 C 0.23163(10) 0.22152(10) 0.45820(13) 0.0265(3) Uani 1 1 d .
C2 C 0.19134(10) 0.32085(11) 0.38220(13) 0.0263(3) Uani 1 1 d .
C3 C 0.20447(11) 0.44584(11) 0.39136(14) 0.0303(3) Uani 1 1 d .
H3A H 0.2564 0.4810 0.4634 0.036 Uiso 1 1 calc R
C4 C 0.14117(11) 0.51415(11) 0.29478(14) 0.0330(3) Uani 1 1 d .
H4A H 0.1485 0.5981 0.3000 0.040 Uiso 1 1 calc R
C5 C 0.06465(11) 0.46245(11) 0.18679(13) 0.0307(3) Uani 1 1 d .
H5A H 0.0211 0.5127 0.1213 0.037 Uiso 1 1 calc R
C6 C 0.05134(10) 0.34188(10) 0.17368(12) 0.0267(3) Uani 1 1 d .
C7 C -0.03032(10) 0.28428(10) 0.06532(12) 0.0266(3) Uani 1 1 d .
C8 C -0.13155(11) 0.33838(11) 0.01472(13) 0.0300(3) Uani 1 1 d .
H8A H -0.1466 0.4099 0.0516 0.036 Uiso 1 1 calc R
C9 C -0.20991(11) 0.28882(11) -0.08837(13) 0.0302(3) Uani 1 1 d .
H9A H -0.2784 0.3266 -0.1207 0.036 Uiso 1 1 calc R
C10 C -0.19092(11) 0.18433(11) -0.14645(12) 0.0279(3) Uani 1 1 d .
C11 C -0.08946(11) 0.13158(11) -0.09696(12) 0.0280(3) Uani 1 1 d .
H11A H -0.0740 0.0614 -0.1357 0.034 Uiso 1 1 calc R
C12 C -0.01068(11) 0.17943(11) 0.00757(13) 0.0275(3) Uani 1 1 d .
H12A H 0.0574 0.1408 0.0405 0.033 Uiso 1 1 calc R
C13 C -0.27711(12) 0.13205(12) -0.25886(13) 0.0342(3) Uani 1 1 d .
H13A H -0.2496 0.0595 -0.2867 0.051 Uiso 1 1 calc R
H13B H -0.2969 0.1895 -0.3293 0.051 Uiso 1 1 calc R
H13C H -0.3410 0.1130 -0.2339 0.051 Uiso 1 1 calc R
C14 C 0.31020(10) 0.21108(11) 0.58688(13) 0.0273(3) Uani 1 1 d .
C15 C 0.36128(11) 0.10240(11) 0.62804(13) 0.0305(3) Uani 1 1 d .
H15A H 0.3463 0.0365 0.5712 0.037 Uiso 1 1 calc R
C16 C 0.43332(11) 0.08957(12) 0.75040(14) 0.0333(3) Uani 1 1 d .
H16A H 0.4666 0.0146 0.7763 0.040 Uiso 1 1 calc R
C17 C 0.45823(11) 0.18408(13) 0.83664(13) 0.0328(3) Uani 1 1 d .
C18 C 0.40772(11) 0.29224(12) 0.79515(14) 0.0343(3) Uani 1 1 d .
H18A H 0.4238 0.3584 0.8516 0.041 Uiso 1 1 calc R
C19 C 0.33455(11) 0.30554(12) 0.67335(13) 0.0320(3) Uani 1 1 d .
H19A H 0.3004 0.3802 0.6482 0.038 Uiso 1 1 calc R
C20 C 0.53580(12) 0.17003(15) 0.97018(14) 0.0423(4) Uani 1 1 d .
H20D H 0.5429 0.2458 1.0159 0.063 Uiso 0.50 1 d PR
H20A H 0.6068 0.1457 0.9658 0.063 Uiso 0.50 1 d PR
H20B H 0.5084 0.1094 1.0157 0.063 Uiso 0.50 1 d PR
H20C H 0.5057 0.1908 1.0384 0.063 Uiso 0.50 1 d PR
H20E H 0.5559 0.0860 0.9829 0.063 Uiso 0.50 1 d PR
H20F H 0.6047 0.2093 0.9780 0.063 Uiso 0.50 1 d PR

loop_
_atom_site_aniso_label
_atom_site_aniso_U_11
_atom_site_aniso_U_22
_atom_site_aniso_U_33
_atom_site_aniso_U_23
_atom_site_aniso_U_13
_atom_site_aniso_U_12
N1 0.0309(6) 0.0161(5) 0.0377(6) 0.0004(4) 0.0206(5) -0.0002(4)
N2 0.0341(6) 0.0163(5) 0.0375(6) 0.0026(4) 0.0159(5) -0.0010(4)
N3 0.0317(6) 0.0197(5) 0.0354(6) -0.0007(4) 0.0144(5) -0.0021(4)
C1 0.0292(6) 0.0186(5) 0.0379(7) -0.0017(5) 0.0196(6) -0.0021(5)
C2 0.0278(6) 0.0209(6) 0.0371(7) -0.0025(5) 0.0200(6) -0.0023(5)
C3 0.0355(7) 0.0193(6) 0.0442(8) -0.0036(5) 0.0240(6) -0.0039(5)
C4 0.0448(8) 0.0158(5) 0.0490(8) -0.0006(5) 0.0300(7) -0.0016(5)
C5 0.0403(7) 0.0193(6) 0.0411(7) 0.0034(5) 0.0253(6) 0.0023(5)
C6 0.0326(7) 0.0199(5) 0.0361(7) 0.0031(5) 0.0230(6) 0.0032(5)
C7 0.0338(7) 0.0193(5) 0.0347(7) 0.0044(5) 0.0221(6) 0.0012(5)
C8 0.0380(7) 0.0183(5) 0.0421(8) 0.0030(5) 0.0247(6) 0.0043(5)
C9 0.0340(7) 0.0227(6) 0.0403(7) 0.0064(5) 0.0208(6) 0.0064(5)
C10 0.0366(7) 0.0215(6) 0.0327(7) 0.0064(5) 0.0213(6) 0.0024(5)
C11 0.0394(7) 0.0210(6) 0.0320(7) 0.0040(5) 0.0231(6) 0.0053(5)
C12 0.0336(7) 0.0220(6) 0.0348(7) 0.0059(5) 0.0219(6) 0.0062(5)
C13 0.0394(8) 0.0310(7) 0.0357(7) 0.0022(6) 0.0169(6) 0.0049(6)
C14 0.0275(6) 0.0233(6) 0.0372(7) -0.0017(5) 0.0189(6) -0.0038(5)
C15 0.0318(7) 0.0238(6) 0.0389(7) -0.0046(5) 0.0154(6) -0.0037(5)
C16 0.0303(7) 0.0299(7) 0.0426(8) -0.0002(6) 0.0155(6) -0.0012(5)
C17 0.0276(7) 0.0391(7) 0.0369(7) -0.0043(6) 0.0177(6) -0.0081(6)
C18 0.0385(8) 0.0314(7) 0.0405(8) -0.0103(6) 0.0232(6) -0.0100(6)
C19 0.0372(7) 0.0250(6) 0.0413(8) -0.0036(6) 0.0230(6) -0.0031(5)
C20 0.0384(8) 0.0513(9) 0.0392(8) -0.0047(7) 0.0152(7) -0.0072(7)

loop_
_atom_type_symbol
_atom_type_description
_atom_type_scat_dispersion_real
_atom_type_scat_dispersion_imag
_atom_type_scat_source
C C 0.0033 0.0016 'International Tables Vol C Tables 4.2.6.8 and 6.1.1.4'
H H 0.0000 0.0000 'International Tables Vol C Tables 4.2.6.8 and 6.1.1.4'
N N 0.0061 0.0033 'International Tables Vol C Tables 4.2.6.8 and 6.1.1.4'

loop_
_geom_angle_atom_site_label_1
_geom_angle_atom_site_label_2
_geom_angle_atom_site_label_3
_geom_angle
N2 N1 C2 110.82(10)
N2 N1 C6 124.59(11)
C2 N1 C6 124.45(10)
N3 N2 N1 106.10(10)
N2 N3 C1 111.15(10)
N3 C1 C2 107.90(11)
N3 C1 C14 120.93(11)
C2 C1 C14 131.16(11)
N1 C2 C1 104.02(10)
N1 C2 C3 118.27(12)
C1 C2 C3 137.67(13)
C4 C3 C2 118.50(13)
C4 C3 H3A 120.7
C2 C3 H3A 120.7
C3 C4 C5 121.08(12)
C3 C4 H4A 119.5
C5 C4 H4A 119.5
C6 C5 C4 121.94(13)
C6 C5 H5A 119.0
C4 C5 H5A 119.0
C5 C6 N1 115.70(12)
C5 C6 C7 123.79(12)
N1 C6 C7 120.46(10)
C8 C7 C12 118.12(13)
C8 C7 C6 118.54(11)
C12 C7 C6 123.31(12)
C9 C8 C7 120.58(12)
C9 C8 H8A 119.7
C7 C8 H8A 119.7
C8 C9 C10 121.63(12)
C8 C9 H9A 119.2
C10 C9 H9A 119.2
C11 C10 C9 117.65(13)
C11 C10 C13 121.53(12)
C9 C10 C13 120.82(12)
C12 C11 C10 121.30(12)
C12 C11 H11A 119.4
C10 C11 H11A 119.4
C11 C12 C7 120.71(12)
C11 C12 H12A 119.6
C7 C12 H12A 119.6
C10 C13 H13A 109.5
C10 C13 H13B 109.5
H13A C13 H13B 109.5
C10 C13 H13C 109.5
H13A C13 H13C 109.5
H13B C13 H13C 109.5
C19 C14 C15 117.69(13)
C19 C14 C1 122.42(12)
C15 C14 C1 119.86(11)
C16 C15 C14 120.85(12)
C16 C15 H15A 119.6
C14 C15 H15A 119.6
C15 C16 C17 121.52(13)
C15 C16 H16A 119.2
C17 C16 H16A 119.2
C18 C17 C16 117.48(13)
C18 C17 C20 120.91(13)
C16 C17 C20 121.60(14)
C19 C18 C17 121.40(13)
C19 C18 H18A 119.3
C17 C18 H18A 119.3
C18 C19 C14 121.05(13)
C18 C19 H19A 119.5
C14 C19 H19A 119.5
C17 C20 H20D 109.6
C17 C20 H20A 109.4
H20D C20 H20A 109.5
C17 C20 H20B 109.5
H20D C20 H20B 109.5
H20A C20 H20B 109.5
C17 C20 H20C 114.6
H20D C20 H20C 52.6
H20A C20 H20C 135.9
H20B C20 H20C 58.3
C17 C20 H20E 107.9
H20D C20 H20E 142.2
H20A C20 H20E 61.6
H20B C20 H20E 51.5
H20C C20 H20E 106.0
C17 C20 H20F 110.5
H20D C20 H20F 68.2
H20A C20 H20F 43.8
H20B C20 H20F 138.0
H20C C20 H20F 113.8
H20E C20 H20F 103.2

loop_
_geom_bond_atom_site_label_1
_geom_bond_atom_site_label_2
_geom_bond_distance
N1 N2 1.3671(13)
N1 C2 1.3791(17)
N1 C6 1.3873(16)
N2 N3 1.3187(15)
N3 C1 1.3538(16)
C1 C2 1.3955(18)
C1 C14 1.4652(19)
C2 C3 1.4175(16)
C3 C4 1.3583(19)
C3 H3A 0.9500
C4 C5 1.412(2)
C4 H4A 0.9500
C5 C6 1.3706(16)
C5 H5A 0.9500
C6 C7 1.4726(19)
C7 C8 1.3975(18)
C7 C12 1.4028(17)
C8 C9 1.380(2)
C8 H8A 0.9500
C9 C10 1.3986(17)
C9 H9A 0.9500
C10 C11 1.3923(18)
C10 C13 1.5017(19)
C11 C12 1.3847(19)
C11 H11A 0.9500
C12 H12A 0.9500
C13 H13A 0.9800
C13 H13B 0.9800
C13 H13C 0.9800
C14 C19 1.3954(18)
C14 C15 1.3979(18)
C15 C16 1.383(2)
C15 H15A 0.9500
C16 C17 1.3944(19)
C16 H16A 0.9500
C17 C18 1.391(2)
C17 C20 1.504(2)
C18 C19 1.385(2)
C18 H18A 0.9500
C19 H19A 0.9500
C20 H20D 0.9801
C20 H20A 0.9800
C20 H20B 0.9799
C20 H20C 0.9800
C20 H20E 0.9799
C20 H20F 0.9800

loop_
_geom_torsion_atom_site_label_1
_geom_torsion_atom_site_label_2
_geom_torsion_atom_site_label_3
_geom_torsion_atom_site_label_4
_geom_torsion
C2 N1 N2 N3 0.46(13)
C6 N1 N2 N3 -175.40(10)
N1 N2 N3 C1 0.06(13)
N2 N3 C1 C2 -0.54(14)
N2 N3 C1 C14 178.57(10)
N2 N1 C2 C1 -0.76(13)
C6 N1 C2 C1 175.10(10)
N2 N1 C2 C3 -179.01(11)
C6 N1 C2 C3 -3.14(17)
N3 C1 C2 N1 0.77(13)
C14 C1 C2 N1 -178.22(12)
N3 C1 C2 C3 178.48(14)
C14 C1 C2 C3 -0.5(2)
N1 C2 C3 C4 2.42(18)
C1 C2 C3 C4 -175.06(14)
C2 C3 C4 C5 -0.65(19)
C3 C4 C5 C6 -0.6(2)
C4 C5 C6 N1 0.08(18)
C4 C5 C6 C7 177.48(11)
N2 N1 C6 C5 177.16(11)
C2 N1 C6 C5 1.86(17)
N2 N1 C6 C7 -0.32(17)
C2 N1 C6 C7 -175.63(11)
C5 C6 C7 C8 -36.88(17)
N1 C6 C7 C8 140.39(12)
C5 C6 C7 C12 141.15(13)
N1 C6 C7 C12 -41.58(17)
C12 C7 C8 C9 0.64(18)
C6 C7 C8 C9 178.78(11)
C7 C8 C9 C10 -0.67(19)
C8 C9 C10 C11 -0.25(18)
C8 C9 C10 C13 -179.77(12)
C9 C10 C11 C12 1.20(18)
C13 C10 C11 C12 -179.29(11)
C10 C11 C12 C7 -1.24(18)
C8 C7 C12 C11 0.29(17)
C6 C7 C12 C11 -177.75(11)
N3 C1 C14 C19 -158.05(12)
C2 C1 C14 C19 20.8(2)
N3 C1 C14 C15 19.98(17)
C2 C1 C14 C15 -161.14(13)
C19 C14 C15 C16 0.04(18)
C1 C14 C15 C16 -178.08(12)
C14 C15 C16 C17 -0.4(2)
C15 C16 C17 C18 0.09(19)
C15 C16 C17 C20 179.44(13)
C16 C17 C18 C19 0.68(19)
C20 C17 C18 C19 -178.68(12)
C17 C18 C19 C14 -1.1(2)
C15 C14 C19 C18 0.72(18)
C1 C14 C19 C18 178.79(12)
